data_1572310
loop_
_publ_author_name
'Cao, Yangyang'
'Xu, Zhenzhen'
'Zhao, Xinyuqi'
'Yang, Yong'
'Liu, Haoran'
'Wang, Pingyang'
'Yu, Miao'
'Li, Hao'
'Fu, Hongbing'

_publ_section_title
;
 Reversible switching from fluorescence to room temperature
 phosphorescence amplified by exciton-vibration coupling through
 pressure-induced tiny packing changes.
;
_journal_issue 34
_journal_name_full 'Chemical science'
_journal_page_first 13930
_journal_page_last 13936
_journal_paper_doi 10.1039/d4sc02867h
_journal_volume 15
_journal_year 2024
_chemical_formula_moiety 'C39 H17 B F10 N2 O2'
_chemical_formula_sum 'C39 H17 B F10 N2 O2'
_chemical_formula_weight 746.35
_space_group_crystal_system triclinic
_space_group_IT_number 2
_space_group_name_Hall '-P 1'
_space_group_name_H-M_alt 'P -1'
_atom_sites_solution_hydrogens geom
_atom_sites_solution_primary dual
_audit_creation_date 2023-07-22
_audit_creation_method
;
Olex2 1.5-beta
(compiled 2022.04.07 svn.rca3783a0 for OlexSys, GUI svn.r6439)
;
_audit_update_record
;
2024-02-28 deposited with the CCDC.	2024-07-29 downloaded from the CCDC.
;
_cell_angle_alpha 77.832(2)
_cell_angle_beta 78.451(2)
_cell_angle_gamma 82.208(2)
_cell_formula_units_Z 4
_cell_length_a 10.9213(3)
_cell_length_b 15.6626(4)
_cell_length_c 20.1705(6)
_cell_measurement_reflns_used 15874
_cell_measurement_temperature 99.9(3)
_cell_measurement_theta_max 73.8410
_cell_measurement_theta_min 2.9030
_cell_volume 3288.74(16)
_computing_cell_refinement 'CrysAlisPro 1.171.39.33c (Rigaku OD, 2017)'
_computing_data_collection 'CrysAlisPro 1.171.39.33c (Rigaku OD, 2017)'
_computing_data_reduction 'CrysAlisPro 1.171.39.33c (Rigaku OD, 2017)'
_computing_molecular_graphics 'Olex2 1.5-beta (Dolomanov et al., 2009)'
_computing_publication_material 'Olex2 1.5-beta (Dolomanov et al., 2009)'
_computing_structure_refinement 'SHELXL 2018/3 (Sheldrick, 2015)'
_computing_structure_solution 'SHELXT 2014/5 (Sheldrick, 2014)'
_diffrn_ambient_environment N~2~
_diffrn_ambient_temperature 99.9(3)
_diffrn_detector 'CCD plate'
_diffrn_measured_fraction_theta_full 0.997
_diffrn_measured_fraction_theta_max 0.997
_diffrn_measurement_details
;
List of Runs (angles in degrees, time in seconds):

  # Type    Start    End  Width  t~exp~   \w     \q     \k     \f   Frames
#--------------------------------------------------------------------------
  1  \w     54.00  89.00   0.50    0.52    --    0.00  57.00 150.00   70
  2  \w    -22.00  38.00   0.50    0.52    --    0.00  57.00 150.00  120
  3  \w    -13.00  28.00   0.50    0.52    --    0.00 -77.00  90.00   82
  4  \w    -46.00  25.00   0.50    0.52    --    0.00 -77.00 -30.00  142
  5  \w    -42.00   8.00   0.50    0.52    --    0.00 -77.00-180.00  100
  6  \w    -33.00  19.00   0.50    0.52    --    0.00 -82.00  30.00  104
  7  \w     75.00 101.00   0.50    0.80    --   95.80 -82.00  60.00   52
  8  \w      7.00  49.00   0.50    0.80    --   95.80 -82.00  60.00   84
  9  \w      6.00  75.00   0.50    0.80    --   95.80 -82.00-150.00  138
 10  \w    129.00 160.00   0.50    0.80    --   95.80  82.00  30.00   62
 11  \w     14.00 101.00   0.50    0.80    --   95.80 -61.00 -30.00  174
 12  \w     76.00 127.00   0.50    0.80    --   95.80 -82.00 150.00  102
 13  \w      6.00  52.00   0.50    0.80    --   95.80 -30.00  30.00   92
 14  \w      9.00  73.00   0.50    0.80    --   95.80 -61.00-150.00  128
 15  \w    123.00 157.00   0.50    0.80    --   95.80  30.00-180.00   68
 16  \w     96.00 121.00   0.50    0.80    --   95.80  82.00  30.00   50
 17  \w     29.00 126.00   0.50    0.80    --   95.80 -82.00  90.00  194
 18  \w      6.00 101.00   0.50    0.80    --   95.80 -61.00  90.00  190
 19  \w     83.00 109.00   0.50    0.80    --   95.80 -61.00-150.00   52
 20  \w     79.00 175.00   0.50    0.80    --   95.80  30.00 -30.00  192
 21  \w     36.00 118.00   0.50    0.80    --   95.80 -82.00 -30.00  164
 22  \w     62.00 105.00   0.50    0.80    --   95.80 -82.00-120.00   86
 23  \w     79.00 185.00   0.50    0.80    --   95.80  30.00 -60.00  212
 24  \w     76.00 101.00   0.50    0.80    --   95.80 -82.00   0.00   50
 25  \w     92.00 132.00   0.50    0.80    --   95.80  82.00-120.00   80
 26  \w    108.00 147.00   0.50    0.80    --   95.80  61.00   0.00   78
;
_diffrn_measurement_device 'four-circle diffractometer'
_diffrn_measurement_device_type 'XtaLAB AFC12 (RINC): Kappa single'
_diffrn_measurement_method '\w scans'
_diffrn_orient_matrix_type 'CrysAlisPro convention (1999,Acta A55,543-557)'
_diffrn_orient_matrix_UB_11 -0.0178219000
_diffrn_orient_matrix_UB_12 -0.0718907000
_diffrn_orient_matrix_UB_13 0.0653282000
_diffrn_orient_matrix_UB_21 -0.0223397000
_diffrn_orient_matrix_UB_22 0.0706392000
_diffrn_orient_matrix_UB_23 0.0450990000
_diffrn_orient_matrix_UB_31 -0.1418138000
_diffrn_orient_matrix_UB_32 0.0079631000
_diffrn_orient_matrix_UB_33 -0.0009630000
_diffrn_radiation_monochromator mirror
_diffrn_radiation_probe x-ray
_diffrn_radiation_type 'Cu K\a'
_diffrn_radiation_wavelength 1.54184
_diffrn_reflns_av_R_equivalents 0.0400
_diffrn_reflns_av_unetI/netI 0.0446
_diffrn_reflns_Laue_measured_fraction_full 0.997
_diffrn_reflns_Laue_measured_fraction_max 0.997
_diffrn_reflns_limit_h_max 9
_diffrn_reflns_limit_h_min -12
_diffrn_reflns_limit_k_max 18
_diffrn_reflns_limit_k_min -17
_diffrn_reflns_limit_l_max 23
_diffrn_reflns_limit_l_min -24
_diffrn_reflns_number 33639
_diffrn_reflns_point_group_measured_fraction_full 0.997
_diffrn_reflns_point_group_measured_fraction_max 0.997
_diffrn_reflns_theta_full 66.598
_diffrn_reflns_theta_max 66.598
_diffrn_reflns_theta_min 2.900
_diffrn_source 'Rotating-anode X-ray tube'
_diffrn_source_type 'Rigaku (Cu) X-ray Source'
_exptl_absorpt_coefficient_mu 1.155
_exptl_absorpt_correction_T_max 1.00000
_exptl_absorpt_correction_T_min 0.81027
_exptl_absorpt_correction_type multi-scan
_exptl_absorpt_process_details
;
CrysAlisPro 1.171.39.33c (Rigaku Oxford Diffraction, 2017)
Empirical absorption correction using spherical harmonics,
 implemented in SCALE3 ABSPACK scaling algorithm.
;
_exptl_crystal_colour 'clear light colourless'
_exptl_crystal_density_diffrn 1.507
_exptl_crystal_description block
_exptl_crystal_F_000 1504
_exptl_crystal_size_max 0.13
_exptl_crystal_size_mid 0.12
_exptl_crystal_size_min 0.1
_refine_diff_density_max 0.884
_refine_diff_density_min -0.513
_refine_diff_density_rms 0.130
_refine_ls_extinction_method none
_refine_ls_goodness_of_fit_ref 1.100
_refine_ls_hydrogen_treatment constr
_refine_ls_matrix_type full
_refine_ls_number_parameters 973
_refine_ls_number_reflns 11562
_refine_ls_number_restraints 954
_refine_ls_restrained_S_all 1.062
_refine_ls_R_factor_all 0.1162
_refine_ls_R_factor_gt 0.1055
_refine_ls_shift/su_max 0.008
_refine_ls_shift/su_mean 0.002
_refine_ls_structure_factor_coef Fsqd
_refine_ls_weighting_details 'w=1/[\s^2^(Fo^2^)+(0.0445P)^2^+45.3889P] where P=(Fo^2^+2Fc^2^)/3'
_refine_ls_weighting_scheme calc
_refine_ls_wR_factor_gt 0.2766
_refine_ls_wR_factor_ref 0.2805
_reflns_Friedel_coverage 0.000
_reflns_number_gt 9596
_reflns_number_total 11562
_reflns_threshold_expression 'I > 2\s(I)'
_cod_data_source_file d4sc02867h3.cif
_cod_data_source_block bfo-green-2
_cod_depositor_comments 'Adding full bibliography for 1572309--1572310.cif.'
_cod_database_code 1572310
_shelx_shelxl_version_number 2018/3
_chemical_oxdiff_formula 'C H O N B F'
_shelx_space_group_comment
;
The symmetry employed for this shelxl refinement is uniquely defined
by the following loop, which should always be used as a source of
symmetry information in preference to the above space-group names.
They are only intended as comments.
;
_olex2_refinement_description
;
1. Fixed Uiso
 At 1.2 times of:
  All C(H) groups
2. Rigid body (RIGU) restrains
 C23, F1, C29, C28, C30, C33, B1, F2, C31, F5, C32, O1, O2, C34, F3, F4, C13,
 C15, C35, C39, N1, C14, N2, F6, C36, F10, C38, C1, C12, H14, C16, C27, F7, C37,
  F9, C2, C6, C7, C11, C17, C21, C22, C26, F8, H2, C3, C5, C8, C10, H11, H17,
 C18, C20, C25, H26, H3, C4, H5, H8, C9, H10, H18, C19, H20, H23, C24, H25, H4,
 H9, H19, H24
 with sigma for 1-2 distances of 0.001 and sigma for 1-3 distances of 0.004
 C104, F11, C80, C79, C81, F12, C78, F13, C82, C83, B2, F14, F15, O3, O4, C89,
 C76, C74, C90, C94, N4, C75, N3, F16, C91, F20, C93, C65, C67, H75, C101, C108,
  F17, C92, F19, C60, C64, C59, C71, C102, C106, C107, C112, F18, C61, C63, H64,
  C68, C70, H71, H102, C103, C105, C109, C111, H112, H61, C62, H63, H68, C69,
 H70, H103, H105, H109, C110, H111, H62, H69, H104, H110
 with sigma for 1-2 distances of 0.001 and sigma for 1-3 distances of 0.004
3.a Aromatic/amide H refined with riding coordinates:
 C2(H2), C3(H3), C4(H4), C5(H5), C8(H8), C9(H9), C10(H10), C11(H11), C14(H14),
 C17(H17), C18(H18), C19(H19), C20(H20), C23(H23), C24(H24), C25(H25), C26(H26),
  C61(H61), C62(H62), C63(H63), C64(H64), C68(H68), C69(H69), C70(H70),
 C71(H71), C75(H75), C102(H102), C103(H103), C104(H104), C105(H105), C109(H109),
  C110(H110), C111(H111), C112(H112)
;
_smtbx_masks_void_probe_radius 1.2
_smtbx_masks_void_truncation_radius 1.2
_olex2_submission_special_instructions 'No special instructions were received'
_oxdiff_exptl_absorpt_empirical_details
;
Empirical correction (ABSPACK) includes:
- Absorption correction using spherical harmonics
- Frame scaling
;
_oxdiff_exptl_absorpt_empirical_full_max 1.654
_oxdiff_exptl_absorpt_empirical_full_min 0.694

loop_
_space_group_symop_operation_xyz
'x, y, z'
'-x, -y, -z'

loop_
_atom_site_label
_atom_site_type_symbol
_atom_site_fract_x
_atom_site_fract_y
_atom_site_fract_z
_atom_site_U_iso_or_equiv
_atom_site_adp_type
_atom_site_occupancy
_atom_site_site_symmetry_order
_atom_site_calc_flag
_atom_site_refinement_flags_posn
_atom_site_refinement_flags_adp
_atom_site_refinement_flags_occupancy
_atom_site_disorder_assembly
_atom_site_disorder_group
F1 F 0.9796(2) 0.71080(15) 0.70972(13) 0.0357(6) Uani 1 1 d . . . . .
F2 F 1.1374(2) 0.58822(18) 0.77115(16) 0.0511(8) Uani 1 1 d . . . . .
F3 F 1.0523(3) 0.48848(16) 0.89628(14) 0.0504(7) Uani 1 1 d . . . . .
F4 F 0.8078(3) 0.51277(17) 0.95587(13) 0.0476(8) Uani 1 1 d . . . . .
F5 F 0.6536(2) 0.63857(16) 0.89877(12) 0.0367(6) Uani 1 1 d . . . . .
F6 F 0.7429(2) 0.86546(14) 0.61348(11) 0.0303(6) Uani 1 1 d . . . . .
F7 F 0.7173(2) 0.80402(16) 0.50605(11) 0.0333(6) Uani 1 1 d . . . . .
F8 F 0.6552(3) 0.63758(18) 0.52015(13) 0.0492(7) Uani 1 1 d . . . . .
F9 F 0.6119(3) 0.53559(17) 0.64806(14) 0.0579(8) Uani 1 1 d . . . . .
F10 F 0.6321(2) 0.59795(15) 0.75860(12) 0.0325(6) Uani 1 1 d . . . . .
O1 O 0.7877(2) 0.84391(16) 0.74324(13) 0.0206(6) Uani 1 1 d . . . . .
O2 O 0.6008(2) 0.77824(16) 0.80968(13) 0.0216(6) Uani 1 1 d . . . . .
N1 N 0.7885(3) 0.9899(2) 0.70360(16) 0.0219(6) Uani 1 1 d . . . . .
N2 N 0.4214(3) 0.8575(2) 0.84253(16) 0.0232(6) Uani 1 1 d . . . . .
C1 C 0.9004(3) 0.9861(3) 0.65262(19) 0.0232(7) Uani 1 1 d . . . . .
C2 C 0.9820(4) 0.9144(3) 0.6355(2) 0.0277(8) Uani 1 1 d . . . . .
H2 H 0.968933 0.856276 0.659161 0.033 Uiso 1 1 calc R U . . .
C3 C 1.0829(4) 0.9317(3) 0.5825(2) 0.0317(8) Uani 1 1 d . . . . .
H3 H 1.137800 0.883782 0.568464 0.038 Uiso 1 1 calc R U . . .
C4 C 1.1065(4) 1.0157(3) 0.5495(2) 0.0322(9) Uani 1 1 d . . . . .
H4 H 1.177534 1.024589 0.513876 0.039 Uiso 1 1 calc R U . . .
C5 C 1.0276(4) 1.0877(3) 0.5678(2) 0.0295(8) Uani 1 1 d . . . . .
H5 H 1.043265 1.145868 0.545124 0.035 Uiso 1 1 calc R U . . .
C6 C 0.9242(4) 1.0715(3) 0.62073(19) 0.0243(7) Uani 1 1 d . . . . .
C7 C 0.8279(4) 1.1314(3) 0.65282(19) 0.0243(7) Uani 1 1 d . . . . .
C8 C 0.8089(4) 1.2229(3) 0.6429(2) 0.0298(8) Uani 1 1 d . . . . .
H8 H 0.858393 1.257899 0.605570 0.036 Uiso 1 1 calc R U . . .
C9 C 0.7172(4) 1.2617(3) 0.6879(2) 0.0315(8) Uani 1 1 d . . . . .
H9 H 0.702659 1.323845 0.681427 0.038 Uiso 1 1 calc R U . . .
C10 C 0.6457(4) 1.2100(3) 0.7428(2) 0.0301(8) Uani 1 1 d . . . . .
H10 H 0.586012 1.237393 0.774978 0.036 Uiso 1 1 calc R U . . .
C11 C 0.6601(4) 1.1188(3) 0.7515(2) 0.0247(7) Uani 1 1 d . . . . .
H11 H 0.609992 1.083767 0.788531 0.030 Uiso 1 1 calc R U . . .
C12 C 0.7490(3) 1.0810(2) 0.70483(19) 0.0216(6) Uani 1 1 d . . . . .
C13 C 0.7207(3) 0.9207(2) 0.73636(18) 0.0194(7) Uani 1 1 d . . . . .
C14 C 0.5925(3) 0.9292(2) 0.76149(19) 0.0207(7) Uani 1 1 d . . . . .
H14 H 0.542341 0.982911 0.750505 0.025 Uiso 1 1 calc R U . . .
C15 C 0.5409(3) 0.8565(2) 0.80294(18) 0.0184(6) Uani 1 1 d . . . . .
C16 C 0.3500(3) 0.9313(2) 0.86853(18) 0.0211(6) Uani 1 1 d . . . . .
C17 C 0.3794(4) 1.0162(2) 0.8626(2) 0.0253(8) Uani 1 1 d . . . . .
H17 H 0.456167 1.034887 0.835553 0.030 Uiso 1 1 calc R U . . .
C18 C 0.2940(4) 1.0733(3) 0.8969(2) 0.0257(7) Uani 1 1 d . . . . .
H18 H 0.311682 1.132319 0.891666 0.031 Uiso 1 1 calc R U . . .
C19 C 0.1824(4) 1.0462(3) 0.93924(19) 0.0253(7) Uani 1 1 d . . . . .
H19 H 0.126143 1.086098 0.963015 0.030 Uiso 1 1 calc R U . . .
C20 C 0.1549(4) 0.9604(3) 0.9461(2) 0.0258(7) Uani 1 1 d . . . . .
H20 H 0.079632 0.940981 0.974451 0.031 Uiso 1 1 calc R U . . .
C21 C 0.2394(4) 0.9032(2) 0.91062(18) 0.0217(6) Uani 1 1 d . . . . .
C22 C 0.2368(4) 0.8119(2) 0.90908(19) 0.0227(7) Uani 1 1 d . . . . .
C23 C 0.1471(4) 0.7538(3) 0.9390(2) 0.0270(8) Uani 1 1 d . . . . .
H23 H 0.069873 0.772881 0.965339 0.032 Uiso 1 1 calc R U . . .
C24 C 0.1723(4) 0.6662(3) 0.9298(2) 0.0299(8) Uani 1 1 d . . . . .
H24 H 0.112733 0.625252 0.950677 0.036 Uiso 1 1 calc R U . . .
C25 C 0.2844(4) 0.6399(3) 0.8901(2) 0.0324(9) Uani 1 1 d . . . . .
H25 H 0.299792 0.580664 0.883946 0.039 Uiso 1 1 calc R U . . .
C26 C 0.3754(4) 0.6972(2) 0.8588(2) 0.0275(8) Uani 1 1 d . . . . .
H26 H 0.451715 0.678330 0.831511 0.033 Uiso 1 1 calc R U . . .
C27 C 0.3494(3) 0.7832(2) 0.86930(19) 0.0223(7) Uani 1 1 d . . . . .
C28 C 0.8105(4) 0.6847(2) 0.80198(19) 0.0219(7) Uani 1 1 d . . . . .
C29 C 0.9343(4) 0.6669(3) 0.7729(2) 0.0276(7) Uani 1 1 d . . . . .
C30 C 1.0174(4) 0.6027(3) 0.8029(2) 0.0345(8) Uani 1 1 d . . . . .
C31 C 0.9737(4) 0.5511(3) 0.8660(2) 0.0357(7) Uani 1 1 d . . . . .
C32 C 0.8512(4) 0.5645(3) 0.8966(2) 0.0337(7) Uani 1 1 d . . . . .
C33 C 0.7724(4) 0.6311(3) 0.8651(2) 0.0271(7) Uani 1 1 d . . . . .
C34 C 0.6931(3) 0.7330(2) 0.69255(19) 0.0221(6) Uani 1 1 d . . . . .
C35 C 0.7125(4) 0.7822(2) 0.62620(19) 0.0220(6) Uani 1 1 d . . . . .
C36 C 0.6995(4) 0.7514(3) 0.56812(19) 0.0244(6) Uani 1 1 d . . . . .
C37 C 0.6668(4) 0.6683(3) 0.5749(2) 0.0328(7) Uani 1 1 d . . . . .
C38 C 0.6444(4) 0.6172(3) 0.6401(2) 0.0328(7) Uani 1 1 d . . . . .
C39 C 0.6556(4) 0.6507(3) 0.6963(2) 0.0277(7) Uani 1 1 d . . . . .
B1 B 0.7207(4) 0.7614(3) 0.7616(2) 0.0220(6) Uani 1 1 d . . . . .
F11 F 0.4864(3) 0.42864(17) 0.76094(17) 0.0528(8) Uani 1 1 d . . . . .
F12 F 0.3505(2) 0.34185(16) 0.70657(13) 0.0389(6) Uani 1 1 d . . . . .
F13 F 0.4320(2) 0.43331(16) 0.89851(15) 0.0485(6) Uani 1 1 d . . . . .
F14 F 0.2426(3) 0.34362(17) 0.97984(13) 0.0458(7) Uani 1 1 d . . . . .
F15 F 0.1044(2) 0.25994(15) 0.92654(12) 0.0340(6) Uani 1 1 d . . . . .
F16 F -0.0128(2) 0.40084(14) 0.79570(11) 0.0315(6) Uani 1 1 d . . . . .
F17 F -0.1171(3) 0.51982(16) 0.70298(13) 0.0435(7) Uani 1 1 d . . . . .
F18 F -0.0882(3) 0.49563(17) 0.57014(13) 0.0442(7) Uani 1 1 d . . . . .
F19 F 0.0526(3) 0.34953(16) 0.53297(12) 0.0383(7) Uani 1 1 d . . . . .
F20 F 0.1570(2) 0.23116(14) 0.62438(11) 0.0302(6) Uani 1 1 d . . . . .
O3 O 0.2356(2) 0.17383(16) 0.74729(13) 0.0206(5) Uani 1 1 d . . . . .
O4 O 0.0431(2) 0.19961(16) 0.82781(13) 0.0231(5) Uani 1 1 d . . . . .
N3 N -0.1047(3) 0.1061(2) 0.85886(17) 0.0255(6) Uani 1 1 d . . . . .
N4 N 0.2804(3) 0.0536(2) 0.69950(15) 0.0217(6) Uani 1 1 d . . . . .
C59 C 0.3771(4) -0.0583(3) 0.64399(19) 0.0256(7) Uani 1 1 d . . . . .
C60 C 0.4443(4) 0.0185(3) 0.6156(2) 0.0264(7) Uani 1 1 d . . . . .
C61 C 0.5525(4) 0.0307(3) 0.5646(2) 0.0298(7) Uani 1 1 d . . . . .
H61 H 0.593316 -0.015011 0.541401 0.036 Uiso 1 1 calc R U . . .
C62 C 0.5965(4) 0.1125(3) 0.5499(2) 0.0337(8) Uani 1 1 d . . . . .
H62 H 0.669874 0.122599 0.516127 0.040 Uiso 1 1 calc R U . . .
C63 C 0.5375(4) 0.1804(3) 0.5827(2) 0.0309(8) Uani 1 1 d . . . . .
H63 H 0.569862 0.236038 0.570394 0.037 Uiso 1 1 calc R U . . .
C64 C 0.4326(4) 0.1679(3) 0.6328(2) 0.0267(7) Uani 1 1 d . . . . .
H64 H 0.392411 0.214161 0.655575 0.032 Uiso 1 1 calc R U . . .
C65 C 0.3870(4) 0.0870(3) 0.64938(19) 0.0234(6) Uani 1 1 d . . . . .
C67 C 0.2789(4) -0.0358(2) 0.69555(19) 0.0226(6) Uani 1 1 d . . . . .
C68 C 0.3966(4) -0.1435(3) 0.6314(2) 0.0329(8) Uani 1 1 d . . . . .
H68 H 0.459687 -0.158151 0.594596 0.040 Uiso 1 1 calc R U . . .
C69 C 0.3243(4) -0.2060(3) 0.6723(2) 0.0349(8) Uani 1 1 d . . . . .
H69 H 0.338624 -0.264352 0.663961 0.042 Uiso 1 1 calc R U . . .
C70 C 0.2303(4) -0.1860(3) 0.7258(2) 0.0313(8) Uani 1 1 d . . . . .
H70 H 0.182256 -0.230616 0.754180 0.038 Uiso 1 1 calc R U . . .
C71 C 0.2064(4) -0.1002(2) 0.7379(2) 0.0285(8) Uani 1 1 d . . . . .
H71 H 0.142124 -0.085902 0.774310 0.034 Uiso 1 1 calc R U . . .
C74 C 0.0056(3) 0.1289(2) 0.81685(18) 0.0203(5) Uani 1 1 d . . . . .
C75 C 0.0743(4) 0.0808(2) 0.76969(19) 0.0221(6) Uani 1 1 d . . . . .
H75 H 0.040625 0.033893 0.758440 0.027 Uiso 1 1 calc R U . . .
C76 C 0.1956(4) 0.1034(2) 0.73881(18) 0.0203(6) Uani 1 1 d . . . . .
C78 C 0.2213(4) 0.2953(2) 0.8131(2) 0.0240(6) Uani 1 1 d . . . . .
C79 C 0.3193(4) 0.3421(3) 0.7749(2) 0.0279(6) Uani 1 1 d . . . . .
C80 C 0.3907(4) 0.3882(3) 0.8021(3) 0.0367(6) Uani 1 1 d . . . . .
C81 C 0.3640(4) 0.3885(3) 0.8711(2) 0.0351(6) Uani 1 1 d . . . . .
C82 C 0.2680(4) 0.3446(3) 0.9111(2) 0.0310(6) Uani 1 1 d . . . . .
C83 C 0.1986(4) 0.3002(2) 0.8828(2) 0.0253(6) Uani 1 1 d . . . . .
C89 C 0.0801(4) 0.3110(2) 0.7152(2) 0.0243(7) Uani 1 1 d . . . . .
C90 C 0.0065(4) 0.3860(3) 0.7305(2) 0.0264(7) Uani 1 1 d . . . . .
C91 C -0.0506(4) 0.4489(3) 0.6830(2) 0.0318(7) Uani 1 1 d . . . . .
C92 C -0.0327(4) 0.4363(3) 0.6162(2) 0.0301(7) Uani 1 1 d . . . . .
C93 C 0.0385(4) 0.3630(3) 0.5985(2) 0.0278(7) Uani 1 1 d . . . . .
C94 C 0.0907(4) 0.3024(2) 0.64639(19) 0.0244(7) Uani 1 1 d . . . . .
C101 C -0.2023(4) 0.1676(3) 0.8872(2) 0.0239(7) Uani 1 1 d . . . . .
C102 C -0.2008(4) 0.2545(3) 0.8899(2) 0.0274(8) Uani 1 1 d . . . . .
H102 H -0.127700 0.284109 0.871003 0.033 Uiso 1 1 calc R U . . .
C103 C -0.3101(4) 0.2973(3) 0.9211(2) 0.0307(9) Uani 1 1 d . . . . .
H103 H -0.312155 0.357447 0.923526 0.037 Uiso 1 1 calc R U . . .
C104 C -0.4167(4) 0.2532(3) 0.9488(2) 0.0336(9) Uani 1 1 d . . . . .
H104 H -0.489468 0.283848 0.970753 0.040 Uiso 1 1 calc R U . . .
C105 C -0.4201(4) 0.1666(3) 0.9455(2) 0.0308(8) Uani 1 1 d . . . . .
H105 H -0.494252 0.137640 0.962933 0.037 Uiso 1 1 calc R U . . .
C106 C -0.3081(4) 0.1230(3) 0.91495(19) 0.0242(7) Uani 1 1 d . . . . .
C107 C -0.2786(4) 0.0324(3) 0.9066(2) 0.0254(7) Uani 1 1 d . . . . .
C108 C -0.1531(4) 0.0222(2) 0.87448(19) 0.0228(7) Uani 1 1 d . . . . .
C109 C -0.3461(4) -0.0400(3) 0.9276(2) 0.0283(8) Uani 1 1 d . . . . .
H109 H -0.432482 -0.033397 0.947673 0.034 Uiso 1 1 calc R U . . .
C110 C -0.2881(4) -0.1218(3) 0.9194(2) 0.0299(8) Uani 1 1 d . . . . .
H110 H -0.335074 -0.171369 0.932957 0.036 Uiso 1 1 calc R U . . .
C111 C -0.1592(4) -0.1322(3) 0.8910(2) 0.0282(8) Uani 1 1 d . . . . .
H111 H -0.118905 -0.189159 0.887462 0.034 Uiso 1 1 calc R U . . .
C112 C -0.0911(4) -0.0602(3) 0.86832(19) 0.0258(8) Uani 1 1 d . . . . .
H112 H -0.004373 -0.066681 0.849035 0.031 Uiso 1 1 calc R U . . .
B2 B 0.1438(4) 0.2435(3) 0.7758(2) 0.0232(6) Uani 1 1 d . . . . .

loop_
_atom_site_aniso_label
_atom_site_aniso_U_11
_atom_site_aniso_U_22
_atom_site_aniso_U_33
_atom_site_aniso_U_23
_atom_site_aniso_U_13
_atom_site_aniso_U_12
F1 0.0269(12) 0.0293(11) 0.0426(10) -0.0054(8) 0.0046(9) 0.0076(10)
F2 0.0287(9) 0.0416(14) 0.0830(18) -0.0196(13) -0.0133(10) 0.0137(10)
F3 0.0667(13) 0.0273(11) 0.0650(14) -0.0171(9) -0.0389(10) 0.0223(9)
F4 0.0745(17) 0.0287(12) 0.0340(10) -0.0031(8) -0.0136(10) 0.0162(12)
F5 0.0425(9) 0.0290(12) 0.0283(11) 0.0027(10) 0.0014(9) 0.0079(9)
F6 0.0451(12) 0.0188(7) 0.0273(10) -0.0020(8) -0.0096(9) -0.0034(7)
F7 0.0403(13) 0.0377(11) 0.0211(8) -0.0046(7) -0.0036(8) -0.0051(10)
F8 0.0746(17) 0.0507(12) 0.0321(8) -0.0175(7) -0.0117(9) -0.0215(11)
F9 0.1036(19) 0.0377(8) 0.0381(13) -0.0094(9) -0.0027(14) -0.0381(9)
F10 0.0417(13) 0.0288(10) 0.0263(9) -0.0042(7) -0.0003(9) -0.0105(9)
O1 0.0190(10) 0.0177(7) 0.0229(12) -0.0038(8) -0.0022(9) 0.0034(6)
O2 0.0223(10) 0.0171(8) 0.0228(11) -0.0044(8) -0.0001(8) 0.0028(7)
N1 0.0206(10) 0.0203(7) 0.0227(12) -0.0035(9) -0.0014(8) 0.0009(7)
N2 0.0219(9) 0.0182(8) 0.0261(13) -0.0052(8) 0.0027(8) 0.0015(7)
C1 0.0173(11) 0.0276(8) 0.0233(14) -0.0033(9) -0.0026(9) -0.0011(8)
C2 0.0245(13) 0.0299(12) 0.0263(14) -0.0043(11) -0.0038(9) 0.0032(9)
C3 0.0227(13) 0.0381(11) 0.0305(15) -0.0034(12) -0.0027(10) 0.0022(11)
C4 0.0248(17) 0.0414(9) 0.0270(18) -0.0026(10) -0.0016(13) -0.0022(9)
C5 0.0248(13) 0.0351(12) 0.0278(15) -0.0040(11) -0.0007(9) -0.0090(10)
C6 0.0228(12) 0.0287(9) 0.0217(13) -0.0037(9) -0.0043(8) -0.0046(8)
C7 0.0255(13) 0.0259(8) 0.0227(13) -0.0051(8) -0.0042(9) -0.0062(8)
C8 0.0321(17) 0.0258(9) 0.0317(15) -0.0028(10) -0.0077(11) -0.0048(10)
C9 0.0371(15) 0.0249(14) 0.0338(13) -0.0063(9) -0.0073(9) -0.0052(10)
C10 0.0337(17) 0.0239(9) 0.0334(16) -0.0077(10) -0.0060(12) -0.0016(10)
C11 0.0229(15) 0.0240(8) 0.0258(13) -0.0050(9) -0.0014(10) -0.0014(9)
C12 0.0215(13) 0.0200(8) 0.0224(11) -0.0029(8) -0.0047(8) 0.0001(8)
C13 0.0194(8) 0.0178(8) 0.0200(15) -0.0037(10) -0.0040(10) 0.0032(6)
C14 0.0194(9) 0.0178(11) 0.0240(15) -0.0061(10) -0.0027(10) 0.0028(8)
C15 0.0203(9) 0.0178(8) 0.0173(13) -0.0080(8) -0.0022(9) 0.0030(7)
C16 0.0209(10) 0.0210(7) 0.0207(14) -0.0064(8) -0.0029(9) 0.0037(7)
C17 0.0190(14) 0.0217(8) 0.0330(16) -0.0083(9) 0.0003(11) 0.0033(8)
C18 0.0213(11) 0.0254(12) 0.0296(15) -0.0100(10) -0.0034(9) 0.0059(9)
C19 0.0213(11) 0.0290(9) 0.0254(16) -0.0116(11) -0.0028(10) 0.0063(8)
C20 0.0220(15) 0.0301(8) 0.0239(15) -0.0086(9) -0.0007(11) 0.0033(8)
C21 0.0222(10) 0.0240(8) 0.0187(13) -0.0058(8) -0.0039(9) 0.0013(7)
C22 0.0205(10) 0.0222(8) 0.0244(15) -0.0042(9) -0.0048(9) 0.0023(7)
C23 0.0241(12) 0.0246(8) 0.0299(18) -0.0011(10) -0.0048(13) -0.0006(8)
C24 0.0294(13) 0.0237(9) 0.0337(17) -0.0010(10) -0.0026(11) -0.0037(10)
C25 0.0328(11) 0.0214(13) 0.0382(18) -0.0013(13) -0.0006(10) -0.0014(8)
C26 0.0273(13) 0.0185(8) 0.0334(18) -0.0042(9) -0.0019(13) 0.0023(8)
C27 0.0201(11) 0.0181(7) 0.0266(15) -0.0023(9) -0.0038(9) 0.0019(7)
C28 0.0249(9) 0.0169(13) 0.0251(11) -0.0083(8) -0.0069(8) 0.0047(9)
C29 0.0233(9) 0.0223(14) 0.0360(11) -0.0084(9) -0.0055(8) 0.0061(9)
C30 0.0306(10) 0.0255(14) 0.0504(13) -0.0138(9) -0.0176(9) 0.0128(9)
C31 0.0483(10) 0.0210(14) 0.0439(12) -0.0143(9) -0.0241(9) 0.0114(9)
C32 0.0533(10) 0.0209(14) 0.0303(12) -0.0093(9) -0.0205(9) 0.0113(9)
C33 0.0359(10) 0.0212(13) 0.0241(11) -0.0054(8) -0.0082(8) 0.0040(9)
C34 0.0155(14) 0.0237(9) 0.0243(8) -0.0049(7) -0.0013(8) 0.0047(8)
C35 0.0228(15) 0.0183(8) 0.0240(7) -0.0060(6) -0.0023(8) 0.0011(8)
C36 0.0220(16) 0.0284(8) 0.0219(8) -0.0074(6) 0.0000(8) -0.0009(8)
C37 0.0435(19) 0.0340(9) 0.0246(8) -0.0108(7) -0.0052(9) -0.0105(9)
C38 0.0422(19) 0.0274(9) 0.0303(8) -0.0068(7) -0.0026(9) -0.0121(9)
C39 0.0285(16) 0.0281(8) 0.0243(8) -0.0064(6) 0.0022(9) -0.0031(8)
B1 0.0195(10) 0.0184(10) 0.0257(10) -0.0046(8) -0.0015(7) 0.0032(7)
F11 0.0412(11) 0.0377(12) 0.0812(18) -0.0132(11) -0.0039(11) -0.0175(9)
F12 0.0417(13) 0.0366(12) 0.0361(8) -0.0064(9) 0.0045(9) -0.0135(11)
F13 0.0473(11) 0.0268(10) 0.0843(13) -0.0230(8) -0.0347(8) 0.0049(8)
F14 0.0609(16) 0.0411(13) 0.0447(8) -0.0248(8) -0.0236(9) 0.0102(12)
F15 0.0389(10) 0.0345(11) 0.0282(10) -0.0099(8) 0.0007(8) -0.0056(8)
F16 0.0412(13) 0.0260(10) 0.0284(7) -0.0125(7) -0.0087(8) 0.0081(10)
F17 0.0585(15) 0.0261(9) 0.0448(13) -0.0112(8) -0.0162(11) 0.0176(9)
F18 0.0570(14) 0.0330(12) 0.0403(11) 0.0010(9) -0.0207(9) 0.0088(10)
F19 0.0563(15) 0.0335(12) 0.0231(7) 0.0014(8) -0.0078(9) -0.0067(11)
F20 0.0400(12) 0.0267(8) 0.0233(10) -0.0103(7) -0.0044(9) 0.0059(8)
O3 0.0208(10) 0.0185(7) 0.0218(11) -0.0053(7) -0.0005(8) -0.0020(6)
O4 0.0233(10) 0.0207(8) 0.0255(11) -0.0077(7) -0.0007(8) -0.0026(6)
N3 0.0235(9) 0.0226(8) 0.0286(14) -0.0053(9) 0.0002(8) -0.0025(6)
N4 0.0249(11) 0.0214(7) 0.0187(11) -0.0070(7) -0.0044(8) 0.0035(7)
C59 0.0237(13) 0.0288(8) 0.0258(12) -0.0112(8) -0.0072(9) 0.0059(7)
C60 0.0208(11) 0.0299(9) 0.0280(13) -0.0114(8) -0.0032(9) 0.0073(8)
C61 0.0214(12) 0.0397(10) 0.0288(15) -0.0143(12) -0.0024(10) 0.0045(9)
C62 0.0222(16) 0.0412(8) 0.0374(17) -0.0136(9) -0.0013(14) 0.0018(9)
C63 0.0266(13) 0.0320(12) 0.0313(14) -0.0058(9) -0.0019(9) 0.0013(11)
C64 0.0250(12) 0.0297(10) 0.0256(15) -0.0072(12) -0.0051(9) 0.0012(8)
C65 0.0223(11) 0.0259(8) 0.0206(13) -0.0068(8) -0.0031(9) 0.0053(7)
C67 0.0251(12) 0.0205(8) 0.0235(12) -0.0079(8) -0.0082(9) 0.0058(7)
C68 0.0321(16) 0.0336(8) 0.0389(17) -0.0195(9) -0.0136(13) 0.0072(9)
C69 0.0359(14) 0.0306(13) 0.0445(14) -0.0189(10) -0.0152(10) 0.0060(10)
C70 0.0365(17) 0.0204(9) 0.0402(13) -0.0109(9) -0.0147(10) 0.0059(11)
C71 0.0360(16) 0.0189(8) 0.0298(17) -0.0069(9) -0.0055(13) 0.0034(9)
C74 0.0231(10) 0.0175(8) 0.0195(11) -0.0032(6) -0.0031(8) -0.0009(7)
C75 0.0247(10) 0.0205(12) 0.0221(12) -0.0071(8) -0.0037(9) -0.0012(9)
C76 0.0237(9) 0.0176(8) 0.0199(12) -0.0058(7) -0.0043(8) 0.0008(6)
C78 0.0227(11) 0.0220(12) 0.0274(8) -0.0065(7) -0.0043(7) 0.0001(8)
C79 0.0256(10) 0.0205(12) 0.0364(8) -0.0056(8) -0.0024(7) -0.0019(7)
C80 0.0307(11) 0.0218(12) 0.0605(8) -0.0096(8) -0.0126(8) -0.0028(8)
C81 0.0330(11) 0.0160(12) 0.0623(8) -0.0154(8) -0.0221(8) 0.0092(7)
C82 0.0343(10) 0.0217(12) 0.0423(8) -0.0148(8) -0.0196(7) 0.0120(7)
C83 0.0270(10) 0.0211(12) 0.0274(8) -0.0070(7) -0.0056(7) 0.0038(7)
C89 0.0260(15) 0.0217(10) 0.0260(8) -0.0082(7) -0.0029(8) -0.0021(9)
C90 0.0322(15) 0.0219(10) 0.0254(8) -0.0080(7) -0.0042(9) 0.0007(9)
C91 0.0409(17) 0.0195(10) 0.0349(8) -0.0064(7) -0.0094(9) 0.0040(10)
C92 0.0356(16) 0.0218(10) 0.0306(8) -0.0003(7) -0.0076(9) 0.0010(9)
C93 0.0351(15) 0.0210(10) 0.0265(8) -0.0015(7) -0.0068(8) -0.0026(9)
C94 0.0304(15) 0.0177(10) 0.0232(7) -0.0041(7) -0.0007(8) -0.0005(9)
C101 0.0213(10) 0.0249(7) 0.0243(16) -0.0046(9) -0.0029(10) 0.0000(7)
C102 0.0204(13) 0.0252(8) 0.0343(18) -0.0069(10) -0.0001(11) 0.0006(8)
C103 0.0224(10) 0.0309(14) 0.0340(18) -0.0044(13) -0.0028(11) 0.0080(8)
C104 0.0223(11) 0.0344(9) 0.038(2) -0.0041(11) -0.0009(14) 0.0068(8)
C105 0.0265(13) 0.0328(9) 0.0262(17) 0.0015(11) -0.0007(11) 0.0044(9)
C106 0.0222(9) 0.0257(8) 0.0220(15) 0.0002(9) -0.0037(10) -0.0010(7)
C107 0.0268(9) 0.0259(8) 0.0226(16) -0.0010(10) -0.0061(10) -0.0022(7)
C108 0.0265(10) 0.0239(7) 0.0190(15) -0.0025(10) -0.0074(10) -0.0037(7)
C109 0.0299(14) 0.0290(8) 0.0264(18) -0.0017(11) -0.0074(14) -0.0058(7)
C110 0.0350(10) 0.0275(10) 0.0265(18) -0.0019(12) -0.0036(12) -0.0086(10)
C111 0.0352(10) 0.0262(11) 0.0245(17) -0.0056(13) -0.0058(11) -0.0062(8)
C112 0.0298(14) 0.0253(8) 0.0233(17) -0.0046(11) -0.0067(13) -0.0032(7)
B2 0.0228(11) 0.0224(10) 0.0241(11) -0.0078(7) 0.0003(7) -0.0015(7)

loop_
_atom_type_symbol
_atom_type_description
_atom_type_scat_dispersion_real
_atom_type_scat_dispersion_imag
_atom_type_scat_source
C C 0.0181 0.0091 'International Tables Vol C Tables 4.2.6.8 and 6.1.1.4'
H H 0.0000 0.0000 'International Tables Vol C Tables 4.2.6.8 and 6.1.1.4'
B B 0.0090 0.0039 'International Tables Vol C Tables 4.2.6.8 and 6.1.1.4'
F F 0.0727 0.0534 'International Tables Vol C Tables 4.2.6.8 and 6.1.1.4'
N N 0.0311 0.0180 'International Tables Vol C Tables 4.2.6.8 and 6.1.1.4'
O O 0.0492 0.0322 'International Tables Vol C Tables 4.2.6.8 and 6.1.1.4'

loop_
_geom_angle_atom_site_label_1
_geom_angle_atom_site_label_2
_geom_angle_atom_site_label_3
_geom_angle
_geom_angle_site_symmetry_1
_geom_angle_site_symmetry_3
_geom_angle_publ_flag
C13 O1 B1 118.9(3) . . ?
C15 O2 B1 119.5(3) . . ?
C1 N1 C12 107.3(3) . . ?
C13 N1 C1 125.9(3) . . ?
C13 N1 C12 126.0(3) . . ?
C15 N2 C16 126.4(3) . . ?
C15 N2 C27 126.3(3) . . ?
C16 N2 C27 107.2(3) . . ?
C2 C1 N1 130.5(3) . . ?
C6 C1 N1 108.2(3) . . ?
C6 C1 C2 121.2(3) . . ?
C1 C2 H2 121.4 . . ?
C3 C2 C1 117.1(4) . . ?
C3 C2 H2 121.4 . . ?
C2 C3 H3 118.8 . . ?
C4 C3 C2 122.4(4) . . ?
C4 C3 H3 118.8 . . ?
C3 C4 H4 119.6 . . ?
C3 C4 C5 120.8(4) . . ?
C5 C4 H4 119.6 . . ?
C4 C5 H5 121.2 . . ?
C4 C5 C6 117.6(4) . . ?
C6 C5 H5 121.2 . . ?
C1 C6 C5 120.8(4) . . ?
C1 C6 C7 108.2(3) . . ?
C5 C6 C7 131.0(4) . . ?
C8 C7 C6 132.5(3) . . ?
C12 C7 C6 107.6(3) . . ?
C12 C7 C8 119.8(3) . . ?
C7 C8 H8 120.5 . . ?
C9 C8 C7 119.1(4) . . ?
C9 C8 H8 120.5 . . ?
C8 C9 H9 119.9 . . ?
C8 C9 C10 120.1(4) . . ?
C10 C9 H9 119.9 . . ?
C9 C10 H10 119.4 . . ?
C9 C10 C11 121.3(4) . . ?
C11 C10 H10 119.4 . . ?
C10 C11 H11 121.0 . . ?
C12 C11 C10 117.9(3) . . ?
C12 C11 H11 121.0 . . ?
C7 C12 N1 108.4(3) . . ?
C11 C12 N1 129.7(3) . . ?
C11 C12 C7 121.5(4) . . ?
O1 C13 N1 114.3(3) . . ?
O1 C13 C14 121.7(3) . . ?
N1 C13 C14 124.0(3) . . ?
C13 C14 H14 121.3 . . ?
C15 C14 C13 117.3(3) . . ?
C15 C14 H14 121.3 . . ?
O2 C15 N2 112.2(3) . . ?
O2 C15 C14 123.1(3) . . ?
C14 C15 N2 124.7(3) . . ?
C17 C16 N2 130.9(3) . . ?
C17 C16 C21 120.4(3) . . ?
C21 C16 N2 108.4(3) . . ?
C16 C17 H17 120.8 . . ?
C16 C17 C18 118.5(4) . . ?
C18 C17 H17 120.8 . . ?
C17 C18 H18 119.1 . . ?
C17 C18 C19 121.8(4) . . ?
C19 C18 H18 119.1 . . ?
C18 C19 H19 120.3 . . ?
C20 C19 C18 119.3(4) . . ?
C20 C19 H19 120.3 . . ?
C19 C20 H20 120.4 . . ?
C19 C20 C21 119.1(3) . . ?
C21 C20 H20 120.4 . . ?
C16 C21 C22 108.0(3) . . ?
C20 C21 C16 120.8(4) . . ?
C20 C21 C22 131.1(3) . . ?
C23 C22 C21 131.7(3) . . ?
C23 C22 C27 119.9(4) . . ?
C27 C22 C21 108.4(3) . . ?
C22 C23 H23 120.5 . . ?
C22 C23 C24 119.0(4) . . ?
C24 C23 H23 120.5 . . ?
C23 C24 H24 120.1 . . ?
C25 C24 C23 119.7(4) . . ?
C25 C24 H24 120.1 . . ?
C24 C25 H25 118.8 . . ?
C24 C25 C26 122.4(4) . . ?
C26 C25 H25 118.8 . . ?
C25 C26 H26 121.5 . . ?
C27 C26 C25 116.9(4) . . ?
C27 C26 H26 121.5 . . ?
C22 C27 N2 107.9(3) . . ?
C26 C27 N2 130.1(3) . . ?
C26 C27 C22 122.0(4) . . ?
C29 C28 C33 114.3(3) . . ?
C29 C28 B1 120.3(3) . . ?
C33 C28 B1 125.4(3) . . ?
F1 C29 C28 119.6(3) . . ?
F1 C29 C30 115.8(3) . . ?
C28 C29 C30 124.5(4) . . ?
F2 C30 C29 121.4(4) . . ?
F2 C30 C31 120.2(4) . . ?
C29 C30 C31 118.4(4) . . ?
F3 C31 C30 119.7(4) . . ?
F3 C31 C32 120.6(4) . . ?
C32 C31 C30 119.7(4) . . ?
F4 C32 C31 119.8(4) . . ?
F4 C32 C33 120.6(4) . . ?
C31 C32 C33 119.6(4) . . ?
F5 C33 C28 121.4(3) . . ?
F5 C33 C32 115.2(3) . . ?
C28 C33 C32 123.4(4) . . ?
C35 C34 C39 113.6(4) . . ?
C35 C34 B1 125.9(4) . . ?
C39 C34 B1 120.4(3) . . ?
F6 C35 C34 121.6(4) . . ?
F6 C35 C36 114.8(3) . . ?
C34 C35 C36 123.6(4) . . ?
F7 C36 C35 119.7(4) . . ?
F7 C36 C37 120.3(4) . . ?
C37 C36 C35 120.0(3) . . ?
F8 C37 C36 120.9(3) . . ?
F8 C37 C38 120.6(4) . . ?
C36 C37 C38 118.5(4) . . ?
F9 C38 C37 119.6(4) . . ?
F9 C38 C39 120.7(4) . . ?
C39 C38 C37 119.7(4) . . ?
F10 C39 C34 118.5(4) . . ?
F10 C39 C38 116.9(4) . . ?
C38 C39 C34 124.5(4) . . ?
O1 B1 C28 107.0(3) . . ?
O1 B1 C34 111.4(3) . . ?
O2 B1 O1 107.9(3) . . ?
O2 B1 C28 108.8(3) . . ?
O2 B1 C34 110.8(3) . . ?
C28 B1 C34 110.9(3) . . ?
C76 O3 B2 119.8(3) . . ?
C74 O4 B2 118.6(3) . . ?
C74 N3 C101 124.6(3) . . ?
C74 N3 C108 127.3(3) . . ?
C108 N3 C101 107.5(3) . . ?
C67 N4 C65 107.4(3) . . ?
C76 N4 C65 124.3(3) . . ?
C76 N4 C67 128.2(3) . . ?
C67 C59 C60 107.2(3) . . ?
C68 C59 C60 132.7(4) . . ?
C68 C59 C67 119.9(4) . . ?
C61 C60 C59 130.7(4) . . ?
C65 C60 C59 109.1(3) . . ?
C65 C60 C61 120.2(4) . . ?
C60 C61 H61 121.6 . . ?
C62 C61 C60 116.8(4) . . ?
C62 C61 H61 121.6 . . ?
C61 C62 H62 118.8 . . ?
C61 C62 C63 122.5(4) . . ?
C63 C62 H62 118.8 . . ?
C62 C63 H63 119.8 . . ?
C64 C63 C62 120.5(4) . . ?
C64 C63 H63 119.8 . . ?
C63 C64 H64 120.7 . . ?
C63 C64 C65 118.7(4) . . ?
C65 C64 H64 120.7 . . ?
C60 C65 N4 107.0(3) . . ?
C64 C65 N4 131.6(3) . . ?
C64 C65 C60 121.3(3) . . ?
C59 C67 N4 109.2(3) . . ?
C71 C67 N4 130.3(3) . . ?
C71 C67 C59 120.1(4) . . ?
C59 C68 H68 120.2 . . ?
C69 C68 C59 119.6(4) . . ?
C69 C68 H68 120.2 . . ?
C68 C69 H69 119.3 . . ?
C68 C69 C70 121.3(4) . . ?
C70 C69 H69 119.3 . . ?
C69 C70 H70 120.0 . . ?
C69 C70 C71 120.0(4) . . ?
C71 C70 H70 120.0 . . ?
C67 C71 H71 120.6 . . ?
C70 C71 C67 118.8(4) . . ?
C70 C71 H71 120.6 . . ?
O4 C74 N3 113.2(3) . . ?
O4 C74 C75 122.6(3) . . ?
N3 C74 C75 124.1(4) . . ?
C74 C75 H75 121.1 . . ?
C74 C75 C76 117.8(4) . . ?
C76 C75 H75 121.1 . . ?
O3 C76 N4 115.1(3) . . ?
O3 C76 C75 121.1(3) . . ?
N4 C76 C75 123.8(4) . . ?
C79 C78 C83 113.2(4) . . ?
C79 C78 B2 120.4(4) . . ?
C83 C78 B2 126.5(3) . . ?
F12 C79 C78 118.6(4) . . ?
F12 C79 C80 116.9(4) . . ?
C80 C79 C78 124.5(4) . . ?
F11 C80 C79 119.7(4) . . ?
F11 C80 C81 121.6(4) . . ?
C81 C80 C79 118.7(4) . . ?
F13 C81 C80 119.6(4) . . ?
F13 C81 C82 121.0(4) . . ?
C82 C81 C80 119.4(4) . . ?
F14 C82 C81 119.5(4) . . ?
F14 C82 C83 119.9(4) . . ?
C81 C82 C83 120.6(4) . . ?
F15 C83 C78 120.4(4) . . ?
F15 C83 C82 116.0(4) . . ?
C82 C83 C78 123.6(4) . . ?
C90 C89 C94 113.3(3) . . ?
C90 C89 B2 119.5(3) . . ?
C94 C89 B2 127.2(3) . . ?
F16 C90 C89 118.8(3) . . ?
F16 C90 C91 116.5(3) . . ?
C89 C90 C91 124.7(4) . . ?
F17 C91 C90 119.6(4) . . ?
F17 C91 C92 122.2(4) . . ?
C92 C91 C90 118.2(4) . . ?
F18 C92 C91 119.0(4) . . ?
F18 C92 C93 121.5(4) . . ?
C93 C92 C91 119.6(4) . . ?
F19 C93 C92 119.3(4) . . ?
F19 C93 C94 120.1(4) . . ?
C94 C93 C92 120.5(4) . . ?
F20 C94 C89 120.0(3) . . ?
F20 C94 C93 116.3(3) . . ?
C93 C94 C89 123.7(4) . . ?
C102 C101 N3 130.5(4) . . ?
C102 C101 C106 122.0(4) . . ?
C106 C101 N3 107.5(3) . . ?
C101 C102 H102 121.2 . . ?
C101 C102 C103 117.6(4) . . ?
C103 C102 H102 121.2 . . ?
C102 C103 H103 119.6 . . ?
C104 C103 C102 120.8(4) . . ?
C104 C103 H103 119.6 . . ?
C103 C104 H104 118.9 . . ?
C105 C104 C103 122.2(4) . . ?
C105 C104 H104 118.9 . . ?
C104 C105 H105 121.7 . . ?
C104 C105 C106 116.7(4) . . ?
C106 C105 H105 121.7 . . ?
C101 C106 C105 120.7(4) . . ?
C101 C106 C107 108.8(3) . . ?
C105 C106 C107 130.5(4) . . ?
C108 C107 C106 107.8(3) . . ?
C109 C107 C106 132.7(4) . . ?
C109 C107 C108 119.3(4) . . ?
C107 C108 N3 108.3(3) . . ?
C112 C108 N3 129.8(3) . . ?
C112 C108 C107 121.6(4) . . ?
C107 C109 H109 120.0 . . ?
C110 C109 C107 119.9(4) . . ?
C110 C109 H109 120.0 . . ?
C109 C110 H110 119.9 . . ?
C109 C110 C111 120.2(4) . . ?
C111 C110 H110 119.9 . . ?
C110 C111 H111 119.8 . . ?
C112 C111 C110 120.5(4) . . ?
C112 C111 H111 119.8 . . ?
C108 C112 H112 120.9 . . ?
C111 C112 C108 118.2(4) . . ?
C111 C112 H112 120.9 . . ?
O3 B2 C78 106.7(3) . . ?
O3 B2 C89 111.8(3) . . ?
O4 B2 O3 108.4(3) . . ?
O4 B2 C78 109.7(3) . . ?
O4 B2 C89 109.2(3) . . ?
C78 B2 C89 111.1(3) . . ?

loop_
_geom_bond_atom_site_label_1
_geom_bond_atom_site_label_2
_geom_bond_distance
_geom_bond_site_symmetry_2
_geom_bond_publ_flag
F1 C29 1.347(5) . ?
F2 C30 1.350(5) . ?
F3 C31 1.342(5) . ?
F4 C32 1.333(5) . ?
F5 C33 1.340(5) . ?
F6 C35 1.349(4) . ?
F7 C36 1.340(4) . ?
F8 C37 1.327(5) . ?
F9 C38 1.342(5) . ?
F10 C39 1.349(4) . ?
O1 C13 1.317(4) . ?
O1 B1 1.514(5) . ?
O2 C15 1.303(4) . ?
O2 B1 1.494(5) . ?
N1 C1 1.435(5) . ?
N1 C12 1.438(5) . ?
N1 C13 1.370(5) . ?
N2 C15 1.387(5) . ?
N2 C16 1.437(5) . ?
N2 C27 1.441(5) . ?
C1 C2 1.393(5) . ?
C1 C6 1.392(5) . ?
C2 H2 0.9500 . ?
C2 C3 1.384(5) . ?
C3 H3 0.9500 . ?
C3 C4 1.377(6) . ?
C4 H4 0.9500 . ?
C4 C5 1.391(6) . ?
C5 H5 0.9500 . ?
C5 C6 1.400(5) . ?
C6 C7 1.456(5) . ?
C7 C8 1.396(6) . ?
C7 C12 1.393(5) . ?
C8 H8 0.9500 . ?
C8 C9 1.379(6) . ?
C9 H9 0.9500 . ?
C9 C10 1.393(6) . ?
C10 H10 0.9500 . ?
C10 C11 1.392(6) . ?
C11 H11 0.9500 . ?
C11 C12 1.376(5) . ?
C13 C14 1.389(5) . ?
C14 H14 0.9500 . ?
C14 C15 1.377(5) . ?
C16 C17 1.385(6) . ?
C16 C21 1.397(5) . ?
C17 H17 0.9500 . ?
C17 C18 1.388(5) . ?
C18 H18 0.9500 . ?
C18 C19 1.402(5) . ?
C19 H19 0.9500 . ?
C19 C20 1.389(6) . ?
C20 H20 0.9500 . ?
C20 C21 1.396(5) . ?
C21 C22 1.441(5) . ?
C22 C23 1.388(5) . ?
C22 C27 1.401(5) . ?
C23 H23 0.9500 . ?
C23 C24 1.406(6) . ?
C24 H24 0.9500 . ?
C24 C25 1.385(6) . ?
C25 H25 0.9500 . ?
C25 C26 1.394(6) . ?
C26 H26 0.9500 . ?
C26 C27 1.391(5) . ?
C28 C29 1.379(5) . ?
C28 C33 1.390(5) . ?
C28 B1 1.630(5) . ?
C29 C30 1.384(6) . ?
C30 C31 1.389(6) . ?
C31 C32 1.365(6) . ?
C32 C33 1.389(6) . ?
C34 C35 1.388(5) . ?
C34 C39 1.387(6) . ?
C34 B1 1.640(6) . ?
C35 C36 1.396(6) . ?
C36 C37 1.368(6) . ?
C37 C38 1.383(6) . ?
C38 C39 1.376(6) . ?
F11 C80 1.339(5) . ?
F12 C79 1.353(5) . ?
F13 C81 1.348(6) . ?
F14 C82 1.355(5) . ?
F15 C83 1.346(4) . ?
F16 C90 1.355(5) . ?
F17 C91 1.333(5) . ?
F18 C92 1.343(5) . ?
F19 C93 1.356(5) . ?
F20 C94 1.352(4) . ?
O3 C76 1.296(5) . ?
O3 B2 1.505(5) . ?
O4 C74 1.306(5) . ?
O4 B2 1.490(5) . ?
N3 C74 1.371(5) . ?
N3 C101 1.450(5) . ?
N3 C108 1.432(5) . ?
N4 C65 1.457(5) . ?
N4 C67 1.421(5) . ?
N4 C76 1.365(5) . ?
C59 C60 1.447(6) . ?
C59 C67 1.400(5) . ?
C59 C68 1.391(6) . ?
C60 C61 1.409(5) . ?
C60 C65 1.401(6) . ?
C61 H61 0.9500 . ?
C61 C62 1.381(6) . ?
C62 H62 0.9500 . ?
C62 C63 1.387(6) . ?
C63 H63 0.9500 . ?
C63 C64 1.373(5) . ?
C64 H64 0.9500 . ?
C64 C65 1.375(6) . ?
C67 C71 1.400(5) . ?
C68 H68 0.9500 . ?
C68 C69 1.369(6) . ?
C69 H69 0.9500 . ?
C69 C70 1.389(6) . ?
C70 H70 0.9500 . ?
C70 C71 1.396(6) . ?
C71 H71 0.9500 . ?
C74 C75 1.378(5) . ?
C75 H75 0.9500 . ?
C75 C76 1.405(5) . ?
C78 C79 1.386(5) . ?
C78 C83 1.395(6) . ?
C78 B2 1.626(7) . ?
C79 C80 1.386(7) . ?
C80 C81 1.366(7) . ?
C81 C82 1.359(6) . ?
C82 C83 1.365(6) . ?
C89 C90 1.384(5) . ?
C89 C94 1.403(6) . ?
C89 B2 1.640(6) . ?
C90 C91 1.397(6) . ?
C91 C92 1.374(6) . ?
C92 C93 1.369(6) . ?
C93 C94 1.359(5) . ?
C101 C102 1.375(6) . ?
C101 C106 1.389(5) . ?
C102 H102 0.9500 . ?
C102 C103 1.390(5) . ?
C103 H103 0.9500 . ?
C103 C104 1.393(6) . ?
C104 H104 0.9500 . ?
C104 C105 1.378(6) . ?
C105 H105 0.9500 . ?
C105 C106 1.412(5) . ?
C106 C107 1.449(6) . ?
C107 C108 1.397(5) . ?
C107 C109 1.382(6) . ?
C108 C112 1.391(5) . ?
C109 H109 0.9500 . ?
C109 C110 1.377(6) . ?
C110 H110 0.9500 . ?
C110 C111 1.412(6) . ?
C111 H111 0.9500 . ?
C111 C112 1.382(6) . ?
C112 H112 0.9500 . ?

loop_
_geom_torsion_atom_site_label_1
_geom_torsion_atom_site_label_2
_geom_torsion_atom_site_label_3
_geom_torsion_atom_site_label_4
_geom_torsion
_geom_torsion_site_symmetry_1
_geom_torsion_site_symmetry_2
_geom_torsion_site_symmetry_3
_geom_torsion_site_symmetry_4
_geom_torsion_publ_flag
F1 C29 C30 F2 2.4(7) . . . . ?
F1 C29 C30 C31 -175.6(4) . . . . ?
F2 C30 C31 F3 2.1(7) . . . . ?
F2 C30 C31 C32 -178.0(4) . . . . ?
F3 C31 C32 F4 -2.6(7) . . . . ?
F3 C31 C32 C33 178.4(4) . . . . ?
F4 C32 C33 F5 0.4(6) . . . . ?
F4 C32 C33 C28 -177.2(4) . . . . ?
F6 C35 C36 F7 0.1(5) . . . . ?
F6 C35 C36 C37 -178.9(4) . . . . ?
F7 C36 C37 F8 1.7(6) . . . . ?
F7 C36 C37 C38 -177.5(4) . . . . ?
F8 C37 C38 F9 0.6(7) . . . . ?
F8 C37 C38 C39 -179.3(4) . . . . ?
F9 C38 C39 F10 -0.2(6) . . . . ?
F9 C38 C39 C34 177.5(4) . . . . ?
O1 C13 C14 C15 9.5(6) . . . . ?
N1 C1 C2 C3 179.2(4) . . . . ?
N1 C1 C6 C5 -179.2(4) . . . . ?
N1 C1 C6 C7 1.5(5) . . . . ?
N1 C13 C14 C15 -169.6(4) . . . . ?
N2 C16 C17 C18 -176.1(4) . . . . ?
N2 C16 C21 C20 176.4(4) . . . . ?
N2 C16 C21 C22 -2.7(4) . . . . ?
C1 N1 C12 C7 4.5(4) . . . . ?
C1 N1 C12 C11 -168.5(4) . . . . ?
C1 N1 C13 O1 29.2(5) . . . . ?
C1 N1 C13 C14 -151.6(4) . . . . ?
C1 C2 C3 C4 2.8(7) . . . . ?
C1 C6 C7 C8 177.5(5) . . . . ?
C1 C6 C7 C12 1.4(5) . . . . ?
C2 C1 C6 C5 3.4(7) . . . . ?
C2 C1 C6 C7 -175.9(4) . . . . ?
C2 C3 C4 C5 -0.9(7) . . . . ?
C3 C4 C5 C6 0.1(7) . . . . ?
C4 C5 C6 C1 -1.4(6) . . . . ?
C4 C5 C6 C7 177.8(4) . . . . ?
C5 C6 C7 C8 -1.8(8) . . . . ?
C5 C6 C7 C12 -177.9(4) . . . . ?
C6 C1 C2 C3 -4.0(6) . . . . ?
C6 C7 C8 C9 -171.4(5) . . . . ?
C6 C7 C12 N1 -3.6(5) . . . . ?
C6 C7 C12 C11 170.0(4) . . . . ?
C7 C8 C9 C10 0.6(7) . . . . ?
C8 C7 C12 N1 179.6(4) . . . . ?
C8 C7 C12 C11 -6.7(6) . . . . ?
C8 C9 C10 C11 -3.5(7) . . . . ?
C9 C10 C11 C12 1.3(7) . . . . ?
C10 C11 C12 N1 176.0(4) . . . . ?
C10 C11 C12 C7 3.8(6) . . . . ?
C12 N1 C1 C2 173.4(4) . . . . ?
C12 N1 C1 C6 -3.6(4) . . . . ?
C12 N1 C13 O1 -162.6(3) . . . . ?
C12 N1 C13 C14 16.6(6) . . . . ?
C12 C7 C8 C9 4.4(7) . . . . ?
C13 O1 B1 O2 -35.9(4) . . . . ?
C13 O1 B1 C28 -152.8(3) . . . . ?
C13 O1 B1 C34 85.9(4) . . . . ?
C13 N1 C1 C2 -16.5(7) . . . . ?
C13 N1 C1 C6 166.4(4) . . . . ?
C13 N1 C12 C7 -165.5(4) . . . . ?
C13 N1 C12 C11 21.5(7) . . . . ?
C13 C14 C15 O2 -12.2(6) . . . . ?
C13 C14 C15 N2 167.2(4) . . . . ?
C15 O2 B1 O1 33.7(5) . . . . ?
C15 O2 B1 C28 149.4(3) . . . . ?
C15 O2 B1 C34 -88.5(4) . . . . ?
C15 N2 C16 C17 -1.0(7) . . . . ?
C15 N2 C16 C21 -175.0(4) . . . . ?
C15 N2 C27 C22 177.2(4) . . . . ?
C15 N2 C27 C26 -5.2(7) . . . . ?
C16 N2 C15 O2 154.4(4) . . . . ?
C16 N2 C15 C14 -25.1(6) . . . . ?
C16 N2 C27 C22 1.2(4) . . . . ?
C16 N2 C27 C26 178.8(4) . . . . ?
C16 C17 C18 C19 2.5(6) . . . . ?
C16 C21 C22 C23 -176.9(4) . . . . ?
C16 C21 C22 C27 3.4(5) . . . . ?
C17 C16 C21 C20 1.6(6) . . . . ?
C17 C16 C21 C22 -177.5(4) . . . . ?
C17 C18 C19 C20 -1.3(6) . . . . ?
C18 C19 C20 C21 0.1(6) . . . . ?
C19 C20 C21 C16 -0.3(6) . . . . ?
C19 C20 C21 C22 178.6(4) . . . . ?
C20 C21 C22 C23 4.1(8) . . . . ?
C20 C21 C22 C27 -175.5(4) . . . . ?
C21 C16 C17 C18 -2.7(6) . . . . ?
C21 C22 C23 C24 -178.4(4) . . . . ?
C21 C22 C27 N2 -2.8(4) . . . . ?
C21 C22 C27 C26 179.3(4) . . . . ?
C22 C23 C24 C25 -1.3(6) . . . . ?
C23 C22 C27 N2 177.5(4) . . . . ?
C23 C22 C27 C26 -0.4(6) . . . . ?
C23 C24 C25 C26 0.6(7) . . . . ?
C24 C25 C26 C27 0.3(7) . . . . ?
C25 C26 C27 N2 -177.7(4) . . . . ?
C25 C26 C27 C22 -0.4(6) . . . . ?
C27 N2 C15 O2 -20.9(5) . . . . ?
C27 N2 C15 C14 159.7(4) . . . . ?
C27 N2 C16 C17 175.0(4) . . . . ?
C27 N2 C16 C21 1.0(4) . . . . ?
C27 C22 C23 C24 1.2(6) . . . . ?
C28 C29 C30 F2 179.3(4) . . . . ?
C28 C29 C30 C31 1.3(7) . . . . ?
C29 C28 C33 F5 -177.9(4) . . . . ?
C29 C28 C33 C32 -0.5(6) . . . . ?
C29 C28 B1 O1 -52.9(5) . . . . ?
C29 C28 B1 O2 -169.3(4) . . . . ?
C29 C28 B1 C34 68.6(5) . . . . ?
C29 C30 C31 F3 -179.8(4) . . . . ?
C29 C30 C31 C32 0.1(7) . . . . ?
C30 C31 C32 F4 177.4(4) . . . . ?
C30 C31 C32 C33 -1.5(7) . . . . ?
C31 C32 C33 F5 179.4(4) . . . . ?
C31 C32 C33 C28 1.8(7) . . . . ?
C33 C28 C29 F1 175.7(4) . . . . ?
C33 C28 C29 C30 -1.1(7) . . . . ?
C33 C28 B1 O1 128.9(4) . . . . ?
C33 C28 B1 O2 12.6(6) . . . . ?
C33 C28 B1 C34 -109.5(4) . . . . ?
C34 C35 C36 F7 178.6(3) . . . . ?
C34 C35 C36 C37 -0.4(6) . . . . ?
C35 C34 C39 F10 -178.9(3) . . . . ?
C35 C34 C39 C38 3.4(6) . . . . ?
C35 C34 B1 O1 -7.8(5) . . . . ?
C35 C34 B1 O2 112.3(4) . . . . ?
C35 C34 B1 C28 -126.8(4) . . . . ?
C35 C36 C37 F8 -179.3(4) . . . . ?
C35 C36 C37 C38 1.5(6) . . . . ?
C36 C37 C38 F9 179.8(4) . . . . ?
C36 C37 C38 C39 -0.1(7) . . . . ?
C37 C38 C39 F10 179.8(4) . . . . ?
C37 C38 C39 C34 -2.5(7) . . . . ?
C39 C34 C35 F6 176.5(3) . . . . ?
C39 C34 C35 C36 -1.9(5) . . . . ?
C39 C34 B1 O1 167.1(3) . . . . ?
C39 C34 B1 O2 -72.8(4) . . . . ?
C39 C34 B1 C28 48.2(5) . . . . ?
B1 O1 C13 N1 -164.6(3) . . . . ?
B1 O1 C13 C14 16.2(5) . . . . ?
B1 O2 C15 N2 168.8(3) . . . . ?
B1 O2 C15 C14 -11.7(6) . . . . ?
B1 C28 C29 F1 -2.6(6) . . . . ?
B1 C28 C29 C30 -179.4(4) . . . . ?
B1 C28 C33 F5 0.3(7) . . . . ?
B1 C28 C33 C32 177.7(4) . . . . ?
B1 C34 C35 F6 -8.3(6) . . . . ?
B1 C34 C35 C36 173.3(4) . . . . ?
B1 C34 C39 F10 5.5(5) . . . . ?
B1 C34 C39 C38 -172.1(4) . . . . ?
F11 C80 C81 F13 2.6(6) . . . . ?
F11 C80 C81 C82 -178.2(4) . . . . ?
F12 C79 C80 F11 -0.9(6) . . . . ?
F12 C79 C80 C81 -178.6(3) . . . . ?
F13 C81 C82 F14 -1.9(6) . . . . ?
F13 C81 C82 C83 179.2(3) . . . . ?
F14 C82 C83 F15 2.2(5) . . . . ?
F14 C82 C83 C78 -177.7(3) . . . . ?
F16 C90 C91 F17 1.5(6) . . . . ?
F16 C90 C91 C92 179.7(4) . . . . ?
F17 C91 C92 F18 -2.7(7) . . . . ?
F17 C91 C92 C93 178.8(4) . . . . ?
F18 C92 C93 F19 -0.5(6) . . . . ?
F18 C92 C93 C94 -177.9(4) . . . . ?
F19 C93 C94 F20 1.1(6) . . . . ?
F19 C93 C94 C89 -179.7(4) . . . . ?
O4 C74 C75 C76 7.8(5) . . . . ?
N3 C74 C75 C76 -169.1(3) . . . . ?
N3 C101 C102 C103 -179.7(4) . . . . ?
N3 C101 C106 C105 -178.9(4) . . . . ?
N3 C101 C106 C107 1.7(4) . . . . ?
N3 C108 C112 C111 176.2(4) . . . . ?
N4 C67 C71 C70 -175.0(4) . . . . ?
C59 C60 C61 C62 -178.3(4) . . . . ?
C59 C60 C65 N4 -0.7(4) . . . . ?
C59 C60 C65 C64 179.5(4) . . . . ?
C59 C67 C71 C70 -2.8(6) . . . . ?
C59 C68 C69 C70 0.9(7) . . . . ?
C60 C59 C67 N4 1.3(4) . . . . ?
C60 C59 C67 C71 -172.4(4) . . . . ?
C60 C59 C68 C69 172.5(4) . . . . ?
C60 C61 C62 C63 -0.7(7) . . . . ?
C61 C60 C65 N4 -178.9(4) . . . . ?
C61 C60 C65 C64 1.4(6) . . . . ?
C61 C62 C63 C64 1.3(7) . . . . ?
C62 C63 C64 C65 -0.5(6) . . . . ?
C63 C64 C65 N4 179.5(4) . . . . ?
C63 C64 C65 C60 -0.9(6) . . . . ?
C65 N4 C67 C59 -1.8(4) . . . . ?
C65 N4 C67 C71 171.1(4) . . . . ?
C65 N4 C76 O3 -22.6(5) . . . . ?
C65 N4 C76 C75 158.7(4) . . . . ?
C65 C60 C61 C62 -0.6(6) . . . . ?
C67 N4 C65 C60 1.5(4) . . . . ?
C67 N4 C65 C64 -178.8(4) . . . . ?
C67 N4 C76 O3 161.8(3) . . . . ?
C67 N4 C76 C75 -16.9(6) . . . . ?
C67 C59 C60 C61 177.5(4) . . . . ?
C67 C59 C60 C65 -0.4(5) . . . . ?
C67 C59 C68 C69 -3.9(6) . . . . ?
C68 C59 C60 C61 0.8(8) . . . . ?
C68 C59 C60 C65 -177.1(5) . . . . ?
C68 C59 C67 N4 178.6(4) . . . . ?
C68 C59 C67 C71 4.9(6) . . . . ?
C68 C69 C70 C71 1.2(7) . . . . ?
C69 C70 C71 C67 -0.2(7) . . . . ?
C74 O4 B2 O3 -36.3(5) . . . . ?
C74 O4 B2 C78 -152.4(3) . . . . ?
C74 O4 B2 C89 85.6(4) . . . . ?
C74 N3 C101 C102 -12.5(7) . . . . ?
C74 N3 C101 C106 168.2(4) . . . . ?
C74 N3 C108 C107 -167.3(4) . . . . ?
C74 N3 C108 C112 19.8(7) . . . . ?
C74 C75 C76 O3 -8.9(5) . . . . ?
C74 C75 C76 N4 169.8(3) . . . . ?
C76 O3 B2 O4 35.6(5) . . . . ?
C76 O3 B2 C78 153.6(3) . . . . ?
C76 O3 B2 C89 -84.8(4) . . . . ?
C76 N4 C65 C60 -174.8(4) . . . . ?
C76 N4 C65 C64 4.9(7) . . . . ?
C76 N4 C67 C59 174.4(4) . . . . ?
C76 N4 C67 C71 -12.7(7) . . . . ?
C78 C79 C80 F11 177.5(4) . . . . ?
C78 C79 C80 C81 -0.2(6) . . . . ?
C79 C78 C83 F15 178.4(3) . . . . ?
C79 C78 C83 C82 -1.7(5) . . . . ?
C79 C78 B2 O3 63.5(4) . . . . ?
C79 C78 B2 O4 -179.4(3) . . . . ?
C79 C78 B2 C89 -58.6(5) . . . . ?
C79 C80 C81 F13 -179.7(3) . . . . ?
C79 C80 C81 C82 -0.5(6) . . . . ?
C80 C81 C82 F14 178.9(4) . . . . ?
C80 C81 C82 C83 0.1(6) . . . . ?
C81 C82 C83 F15 -179.0(3) . . . . ?
C81 C82 C83 C78 1.2(6) . . . . ?
C83 C78 C79 F12 179.6(3) . . . . ?
C83 C78 C79 C80 1.2(6) . . . . ?
C83 C78 B2 O3 -117.9(4) . . . . ?
C83 C78 B2 O4 -0.8(5) . . . . ?
C83 C78 B2 C89 120.1(4) . . . . ?
C89 C90 C91 F17 -178.4(4) . . . . ?
C89 C90 C91 C92 -0.2(7) . . . . ?
C90 C89 C94 F20 -178.3(4) . . . . ?
C90 C89 C94 C93 2.6(6) . . . . ?
C90 C89 B2 O3 -171.2(4) . . . . ?
C90 C89 B2 O4 68.8(5) . . . . ?
C90 C89 B2 C78 -52.2(5) . . . . ?
C90 C91 C92 F18 179.1(4) . . . . ?
C90 C91 C92 C93 0.6(7) . . . . ?
C91 C92 C93 F19 178.0(4) . . . . ?
C91 C92 C93 C94 0.5(7) . . . . ?
C92 C93 C94 F20 178.5(4) . . . . ?
C92 C93 C94 C89 -2.3(7) . . . . ?
C94 C89 C90 F16 178.8(4) . . . . ?
C94 C89 C90 C91 -1.3(6) . . . . ?
C94 C89 B2 O3 8.9(6) . . . . ?
C94 C89 B2 O4 -111.0(4) . . . . ?
C94 C89 B2 C78 127.9(4) . . . . ?
C101 N3 C74 O4 28.9(5) . . . . ?
C101 N3 C74 C75 -153.9(4) . . . . ?
C101 N3 C108 C107 4.2(4) . . . . ?
C101 N3 C108 C112 -168.7(4) . . . . ?
C101 C102 C103 C104 0.3(6) . . . . ?
C101 C106 C107 C108 0.9(5) . . . . ?
C101 C106 C107 C109 176.3(4) . . . . ?
C102 C101 C106 C105 1.7(6) . . . . ?
C102 C101 C106 C107 -177.7(4) . . . . ?
C102 C103 C104 C105 -1.4(7) . . . . ?
C103 C104 C105 C106 2.5(7) . . . . ?
C104 C105 C106 C101 -2.7(6) . . . . ?
C104 C105 C106 C107 176.5(4) . . . . ?
C105 C106 C107 C108 -178.5(4) . . . . ?
C105 C106 C107 C109 -3.0(8) . . . . ?
C106 C101 C102 C103 -0.5(6) . . . . ?
C106 C107 C108 N3 -3.1(4) . . . . ?
C106 C107 C108 C112 170.5(4) . . . . ?
C106 C107 C109 C110 -172.2(4) . . . . ?
C107 C108 C112 C111 4.1(6) . . . . ?
C107 C109 C110 C111 1.3(6) . . . . ?
C108 N3 C74 O4 -160.9(4) . . . . ?
C108 N3 C74 C75 16.3(6) . . . . ?
C108 N3 C101 C102 175.7(4) . . . . ?
C108 N3 C101 C106 -3.6(4) . . . . ?
C108 C107 C109 C110 2.8(6) . . . . ?
C109 C107 C108 N3 -179.3(4) . . . . ?
C109 C107 C108 C112 -5.7(6) . . . . ?
C109 C110 C111 C112 -2.9(6) . . . . ?
C110 C111 C112 C108 0.2(6) . . . . ?
B2 O3 C76 N4 166.5(3) . . . . ?
B2 O3 C76 C75 -14.7(5) . . . . ?
B2 O4 C74 N3 -165.9(3) . . . . ?
B2 O4 C74 C75 16.9(5) . . . . ?
B2 C78 C79 F12 -1.6(5) . . . . ?
B2 C78 C79 C80 -180.0(4) . . . . ?
B2 C78 C83 F15 -0.3(6) . . . . ?
B2 C78 C83 C82 179.6(4) . . . . ?
B2 C89 C90 F16 -1.1(6) . . . . ?
B2 C89 C90 C91 178.8(4) . . . . ?
B2 C89 C94 F20 1.6(6) . . . . ?
B2 C89 C94 C93 -177.5(4) . . . . ?

loop_
_smtbx_masks_void_nr
_smtbx_masks_void_average_x
_smtbx_masks_void_average_y
_smtbx_masks_void_average_z
_smtbx_masks_void_volume
_smtbx_masks_void_count_electrons
_smtbx_masks_void_content
1 -0.500 0.500 0.500 322.3 117.1 ?
2 0.500 0.500 0.000 25.4 1.5 ?
